data_7111111
loop_
_publ_author_name
'Aubauer, Christoph'
'Klap\"otke, Thomas M.'
'N\"oth, Heinrich'
'Schulz, Axel'
'Suter, Max'
'Weigand, Jan'

_publ_contact_author
;
      Heinrich N\"oth
      Institut f\"ur anorganische Chemie
      Universit\"at M\"unchen
      Butenandtstr. 5-13 (Haus D)
      81377 M\"unchen
      Bundesrepublik Deutschland
;
_publ_section_title
;
 1,3-Diphenyl-2,2,2,4,4,4-hexazido-1,3-diaza-2,4-diphosphetidine:
 synthesis and structural characterisation of the first
 nitrogen-penta-coordinated phosphorus with three azide-groups
;
_journal_issue 24
_journal_name_full 'Chemical Communications'
_journal_page_first 2491
_journal_paper_doi 10.1039/b006944m
_journal_year 2000
_chemical_formula_sum 'C12 H10 N20 P2'
_chemical_formula_weight 496.34
_chemical_name_systematic
; 
?
;
_space_group_IT_number 2
_symmetry_cell_setting triclinic
_symmetry_space_group_name_Hall '-P 1'
_symmetry_space_group_name_H-M 'P -1'
_atom_sites_solution_hydrogens geom
_atom_sites_solution_primary direct
_atom_sites_solution_secondary difmap
_audit_creation_method 'SHELXL-CIF-file updated by CIFRTF'
_cell_angle_alpha 88.527(3)
_cell_angle_beta 85.499(4)
_cell_angle_gamma 67.684(3)
_cell_formula_units_Z 2
_cell_length_a 7.3415(15)
_cell_length_b 8.5508(18)
_cell_length_c 17.879(4)
_cell_measurement_reflns_used 323
_cell_measurement_temperature 193(2)
_cell_measurement_theta_max 1.00
_cell_measurement_theta_min 20.00
_cell_volume 1035.1(4)
_computing_cell_refinement 'SMART (V4.C50)'
_computing_data_collection 'SMART (V4.C50)'
_computing_data_reduction 'SAINT (V4.D50)'
_computing_molecular_graphics 'XP (SHELXTL-Ver.5)'
_computing_publication_material 'SHELXL (Sheldrick 1997)'
_computing_structure_refinement 'SHELXL-97 (Sheldrick, 1997)'
_computing_structure_solution 'SHELXS-97 (Sheldrick, 1990)'
_diffrn_ambient_temperature 193(2)
_diffrn_measured_fraction_theta_full 0.597
_diffrn_measured_fraction_theta_max 0.597
_diffrn_measurement_device_type 'Siemens SMART Area-detector'
_diffrn_measurement_method Hemisphere
_diffrn_radiation_monochromator graphite
_diffrn_radiation_source 'fine-focus sealed tube'
_diffrn_radiation_type MoK\a
_diffrn_radiation_wavelength 0.71073
_diffrn_reflns_av_R_equivalents 0.0408
_diffrn_reflns_av_sigmaI/netI 0.0818
_diffrn_reflns_limit_h_max 9
_diffrn_reflns_limit_h_min -9
_diffrn_reflns_limit_k_max 10
_diffrn_reflns_limit_k_min -10
_diffrn_reflns_limit_l_max 22
_diffrn_reflns_limit_l_min -22
_diffrn_reflns_number 5983
_diffrn_reflns_theta_full 28.56
_diffrn_reflns_theta_max 28.56
_diffrn_reflns_theta_min 1.14
_diffrn_standards_interval_time 0
_exptl_absorpt_coefficient_mu 0.262
_exptl_absorpt_correction_T_max 0.9828
_exptl_absorpt_correction_T_min 0.6491
_exptl_absorpt_correction_type SADABS
_exptl_crystal_colour colourless
_exptl_crystal_density_diffrn 1.592
_exptl_crystal_density_method 'not measured'
_exptl_crystal_description prism
_exptl_crystal_F_000 504
_exptl_crystal_size_max 0.20
_exptl_crystal_size_mid 0.20
_exptl_crystal_size_min 0.10
_refine_diff_density_max 0.311
_refine_diff_density_min -0.337
_refine_diff_density_rms 0.064
_refine_ls_extinction_method none
_refine_ls_goodness_of_fit_ref 0.879
_refine_ls_hydrogen_treatment mixed
_refine_ls_matrix_type full
_refine_ls_number_parameters 307
_refine_ls_number_reflns 3153
_refine_ls_number_restraints 0
_refine_ls_restrained_S_all 0.879
_refine_ls_R_factor_all 0.0920
_refine_ls_R_factor_gt 0.0488
_refine_ls_shift/su_max 0.000
_refine_ls_shift/su_mean 0.000
_refine_ls_structure_factor_coef Fsqd
_refine_ls_weighting_details 'calc w=1/[\s^2^(Fo^2^)+(0.0724P)^2^+0.0000P] where P=(Fo^2^+2Fc^2^)/3'
_refine_ls_weighting_scheme calc
_refine_ls_wR_factor_gt 0.1148
_refine_ls_wR_factor_ref 0.1273
_reflns_number_gt 1830
_reflns_number_total 3153
_reflns_threshold_expression >2sigma(I)
_cod_data_source_file b006944msup1.cif
_cod_data_source_block auba4
_cod_depositor_comments
;
The following automatic conversions were performed:

'_symmetry_cell_setting' value 'Triclinic' changed to 'triclinic'
according to /home/saulius/struct/CIF-dictionaries/cif_core.dic
dictionary named 'cif_core.dic' version 2.4.2 from
2011-04-26.

'_refine_ls_hydrogen_treatment' value 'mixed ' changed
to 'mixed' according to
/home/saulius/struct/CIF-dictionaries/cif_core.dic dictionary named
'cif_core.dic' version 2.4.2 from 2011-04-26.

Automatic conversion script
Id: cif_fix_values 1891 2012-01-12 08:04:46Z andrius 

The following automatic conversions were performed:

'_atom_sites_solution_primary' value 'direct methods' was changed to
'direct'.

'_atom_sites_solution_hydrogens' value 'geometrically' was changed to
'geom'.

Automatic conversion script
Id: cif_fix_values 6452 2018-10-05 10:23:21Z andrius 
;
_cod_original_sg_symbol_H-M P-1
_cod_database_code 7111111

loop_
_symmetry_equiv_pos_as_xyz
'x, y, z'
'-x, -y, -z'

loop_
_atom_site_label
_atom_site_type_symbol
_atom_site_fract_x
_atom_site_fract_y
_atom_site_fract_z
_atom_site_U_iso_or_equiv
_atom_site_adp_type
_atom_site_occupancy
_atom_site_symmetry_multiplicity
_atom_site_calc_flag
_atom_site_refinement_flags
P1 P 0.41336(16) 1.11644(12) 0.95088(6) 0.0289(3) Uani 1 1 d .
P2 P 0.89860(16) 0.61733(12) 0.55001(6) 0.0289(3) Uani 1 1 d .
N1 N 0.2794(5) 1.0454(4) 0.89694(19) 0.0358(9) Uani 1 1 d .
N2 N 0.1200(5) 1.1449(4) 0.87376(19) 0.0319(9) Uani 1 1 d .
N3 N -0.0231(6) 1.2162(5) 0.8487(2) 0.0472(11) Uani 1 1 d .
N4 N 0.5873(5) 1.1714(4) 0.8999(2) 0.0368(10) Uani 1 1 d .
N5 N 0.5401(5) 1.3053(4) 0.86269(19) 0.0318(9) Uani 1 1 d .
N6 N 0.5199(5) 1.4180(4) 0.8263(2) 0.0407(10) Uani 1 1 d .
N7 N 0.2250(5) 1.3267(4) 0.95331(18) 0.0292(9) Uani 1 1 d .
N8 N 0.2571(5) 1.4419(4) 0.98338(19) 0.0326(9) Uani 1 1 d .
N9 N 0.2732(6) 1.5544(4) 1.0096(2) 0.0477(11) Uani 1 1 d .
N10 N 0.4066(5) 1.0912(4) 1.04231(19) 0.0253(9) Uani 1 1 d .
N11 N 0.7564(6) 0.5430(4) 0.6083(2) 0.0342(10) Uani 1 1 d .
N12 N 0.5925(8) 0.6411(5) 0.6377(3) 0.0359(12) Uani 1 1 d .
N13 N 0.4466(8) 0.7082(6) 0.6693(3) 0.0524(13) Uani 1 1 d .
N14 N 1.0575(5) 0.6775(4) 0.5956(2) 0.0353(9) Uani 1 1 d .
N15 N 0.9990(5) 0.8125(4) 0.6325(2) 0.0341(9) Uani 1 1 d .
N16 N 0.9656(5) 0.9277(4) 0.6678(2) 0.0406(10) Uani 1 1 d .
N17 N 0.7068(5) 0.8249(4) 0.54956(18) 0.0309(9) Uani 1 1 d .
N18 N 0.7448(5) 0.9400(4) 0.51751(19) 0.0326(9) Uani 1 1 d .
N19 N 0.7684(6) 1.0529(4) 0.4907(2) 0.0470(11) Uani 1 1 d .
N20 N 0.9145(5) 0.5884(4) 0.45866(17) 0.0270(9) Uani 1 1 d .
C1 C 0.2583(6) 1.1844(5) 1.0983(2) 0.0272(12) Uani 1 1 d .
C2 C 0.0708(7) 1.1794(5) 1.1021(3) 0.0373(13) Uani 1 1 d .
H2A H 0.0423 1.1100 1.0679 0.045 Uiso 1 1 calc R
C3 C -0.0737(8) 1.2731(6) 1.1545(3) 0.0442(14) Uani 1 1 d .
H3A H -0.2013 1.2687 1.1561 0.053 Uiso 1 1 calc R
C4 C -0.0345(7) 1.3745(5) 1.2053(3) 0.0435(12) Uani 1 1 d .
H4A H -0.1352 1.4406 1.2411 0.052 Uiso 1 1 calc R
C5 C 0.1516(8) 1.3782(6) 1.2033(3) 0.0415(13) Uani 1 1 d .
H5A H 0.1796 1.4466 1.2382 0.050 Uiso 1 1 calc R
C6 C 0.2994(7) 1.2824(5) 1.1505(3) 0.0344(12) Uani 1 1 d .
H6A H 0.4282 1.2840 1.1500 0.041 Uiso 1 1 calc R
C7 C 0.7823(6) 0.6815(4) 0.4038(2) 0.0292(10) Uani 1 1 d .
C8 C 0.5997(6) 0.6695(5) 0.4004(2) 0.0357(11) Uani 1 1 d .
H8A H 0.5615 0.5981 0.4343 0.043 Uiso 1 1 calc R
C9 C 0.4737(7) 0.7615(5) 0.3477(3) 0.0429(12) Uani 1 1 d .
H9A H 0.3494 0.7522 0.3452 0.051 Uiso 1 1 calc R
C10 C 0.5264(7) 0.8660(5) 0.2990(2) 0.0426(12) Uani 1 1 d .
H10A H 0.4384 0.9302 0.2634 0.051 Uiso 1 1 calc R
C11 C 0.7069(7) 0.8775(5) 0.3021(2) 0.0389(12) Uani 1 1 d .
H11A H 0.7429 0.9504 0.2684 0.047 Uiso 1 1 calc R
C12 C 0.8386(6) 0.7839(5) 0.3538(2) 0.0321(11) Uani 1 1 d .
H12A H 0.9647 0.7904 0.3547 0.038 Uiso 1 1 calc R

loop_
_atom_site_aniso_label
_atom_site_aniso_U_11
_atom_site_aniso_U_22
_atom_site_aniso_U_33
_atom_site_aniso_U_23
_atom_site_aniso_U_13
_atom_site_aniso_U_12
P1 0.0252(7) 0.0248(6) 0.0364(7) -0.0005(5) -0.0047(6) -0.0086(5)
P2 0.0251(7) 0.0248(5) 0.0353(7) -0.0023(5) -0.0017(6) -0.0078(5)
N1 0.027(2) 0.0305(18) 0.050(2) -0.0001(17) -0.016(2) -0.0084(17)
N2 0.029(2) 0.0326(19) 0.035(2) -0.0038(17) -0.002(2) -0.0130(18)
N3 0.034(3) 0.050(2) 0.056(3) 0.000(2) -0.014(2) -0.012(2)
N4 0.026(2) 0.0261(18) 0.054(2) 0.0071(17) -0.002(2) -0.0060(16)
N5 0.022(2) 0.033(2) 0.041(2) -0.0053(18) 0.002(2) -0.0110(17)
N6 0.030(2) 0.036(2) 0.055(3) 0.007(2) -0.001(2) -0.0118(18)
N7 0.025(2) 0.0244(17) 0.038(2) -0.0005(16) -0.0036(19) -0.0085(16)
N8 0.023(2) 0.0304(19) 0.040(2) 0.0041(17) -0.0025(19) -0.0054(17)
N9 0.049(3) 0.032(2) 0.062(3) -0.006(2) -0.009(2) -0.014(2)
N10 0.019(2) 0.0180(17) 0.033(2) -0.0054(16) 0.0040(19) -0.0006(16)
N11 0.028(3) 0.0269(19) 0.042(3) -0.0046(18) 0.005(2) -0.0056(18)
N12 0.039(3) 0.036(3) 0.038(3) -0.002(2) 0.000(3) -0.020(2)
N13 0.036(3) 0.058(3) 0.060(4) 0.000(2) 0.010(3) -0.017(3)
N14 0.031(2) 0.0257(18) 0.047(2) -0.0089(17) -0.007(2) -0.0071(17)
N15 0.030(2) 0.031(2) 0.042(2) 0.0019(19) -0.008(2) -0.0110(19)
N16 0.042(3) 0.028(2) 0.052(3) -0.0076(19) -0.009(2) -0.0119(19)
N17 0.030(2) 0.0242(17) 0.035(2) -0.0043(16) -0.0009(19) -0.0070(17)
N18 0.023(2) 0.0292(19) 0.037(2) -0.0068(17) -0.0021(19) 0.0003(17)
N19 0.047(3) 0.032(2) 0.057(3) 0.002(2) 0.001(2) -0.011(2)
N20 0.028(2) 0.0224(16) 0.027(2) -0.0025(15) 0.0023(19) -0.0054(16)
C1 0.020(3) 0.023(2) 0.034(3) 0.001(2) 0.002(3) -0.003(2)
C2 0.032(3) 0.023(2) 0.054(3) 0.001(2) -0.008(3) -0.007(2)
C3 0.030(3) 0.035(3) 0.062(4) 0.005(3) 0.000(3) -0.006(2)
C4 0.040(3) 0.040(3) 0.037(3) -0.002(2) 0.010(3) -0.002(2)
C5 0.049(4) 0.039(3) 0.033(3) 0.002(2) -0.009(3) -0.011(3)
C6 0.032(3) 0.031(2) 0.038(3) -0.002(2) -0.007(3) -0.008(2)
C7 0.027(3) 0.023(2) 0.034(2) -0.0078(19) -0.004(2) -0.0040(19)
C8 0.032(3) 0.030(2) 0.041(3) -0.008(2) 0.005(2) -0.010(2)
C9 0.031(3) 0.042(3) 0.052(3) -0.008(2) -0.014(3) -0.007(2)
C10 0.043(3) 0.039(3) 0.036(3) -0.003(2) -0.007(3) -0.002(2)
C11 0.049(3) 0.030(2) 0.031(3) 0.002(2) 0.002(2) -0.009(2)
C12 0.028(3) 0.029(2) 0.033(3) -0.005(2) 0.001(2) -0.004(2)

loop_
_atom_type_symbol
_atom_type_description
_atom_type_scat_dispersion_real
_atom_type_scat_dispersion_imag
_atom_type_scat_source
C C 0.0033 0.0016 'International Tables Vol C Tables 4.2.6.8 and 6.1.1.4'
H H 0.0000 0.0000 'International Tables Vol C Tables 4.2.6.8 and 6.1.1.4'
N N 0.0061 0.0033 'International Tables Vol C Tables 4.2.6.8 and 6.1.1.4'
P P 0.1023 0.0942 'International Tables Vol C Tables 4.2.6.8 and 6.1.1.4'

loop_
_geom_angle_atom_site_label_1
_geom_angle_atom_site_label_2
_geom_angle_atom_site_label_3
_geom_angle
_geom_angle_site_symmetry_1
_geom_angle_site_symmetry_3
N10 P1 N1 121.17(16) . .
N10 P1 N4 124.05(16) . .
N1 P1 N4 113.36(18) . .
N10 P1 N10 79.4(2) . 2_677
N1 P1 N10 90.90(15) . 2_677
N4 P1 N10 88.53(16) . 2_677
N10 P1 N7 95.25(17) . .
N1 P1 N7 91.32(15) . .
N4 P1 N7 95.09(15) . .
N10 P1 N7 174.62(18) 2_677 .
N10 P1 P1 41.53(12) . 2_677
N1 P1 P1 109.50(12) . 2_677
N4 P1 P1 109.42(12) . 2_677
N10 P1 P1 37.88(12) 2_677 2_677
N7 P1 P1 136.78(14) . 2_677
N20 P2 N11 120.86(16) . .
N20 P2 N14 124.15(17) . .
N11 P2 N14 113.42(17) . .
N20 P2 N20 79.37(15) . 2_766
N11 P2 N20 90.55(18) . 2_766
N14 P2 N20 88.26(16) . 2_766
N20 P2 N17 95.29(15) . .
N11 P2 N17 91.83(18) . .
N14 P2 N17 95.19(16) . .
N20 P2 N17 174.64(16) 2_766 .
N20 P2 P2 41.47(11) . 2_766
N11 P2 P2 109.09(14) . 2_766
N14 P2 P2 109.29(14) . 2_766
N20 P2 P2 37.91(10) 2_766 2_766
N17 P2 P2 136.76(12) . 2_766
N2 N1 P1 120.8(3) . .
N3 N2 N1 171.1(4) . .
N5 N4 P1 121.4(3) . .
N6 N5 N4 172.0(4) . .
N8 N7 P1 118.9(2) . .
N9 N8 N7 175.1(4) . .
C1 N10 P1 129.1(2) . .
C1 N10 P1 127.7(2) . 2_677
P1 N10 P1 100.6(2) . 2_677
N12 N11 P2 121.0(3) . .
N13 N12 N11 170.0(4) . .
N15 N14 P2 121.7(3) . .
N16 N15 N14 172.9(4) . .
N18 N17 P2 118.4(3) . .
N19 N18 N17 175.3(4) . .
C7 N20 P2 129.6(3) . .
C7 N20 P2 128.1(3) . 2_766
P2 N20 P2 100.63(15) . 2_766
C2 C1 C6 118.7(5) . .
C2 C1 N10 121.0(4) . .
C6 C1 N10 120.3(4) . .
C3 C2 C1 121.0(4) . .
C2 C3 C4 120.4(4) . .
C5 C4 C3 119.4(5) . .
C4 C5 C6 120.5(4) . .
C1 C6 C5 120.0(4) . .
C12 C7 C8 119.9(4) . .
C12 C7 N20 119.3(4) . .
C8 C7 N20 120.8(4) . .
C9 C8 C7 119.9(4) . .
C10 C9 C8 120.6(4) . .
C9 C10 C11 119.6(4) . .
C10 C11 C12 121.1(4) . .
C7 C12 C11 118.9(4) . .

loop_
_geom_bond_atom_site_label_1
_geom_bond_atom_site_label_2
_geom_bond_distance
_geom_bond_site_symmetry_2
P1 N10 1.643(4) .
P1 N1 1.703(3) .
P1 N4 1.713(4) .
P1 N10 1.774(3) 2_677
P1 N7 1.804(3) .
P1 P1 2.6298(19) 2_677
P2 N20 1.646(3) .
P2 N11 1.696(4) .
P2 N14 1.708(3) .
P2 N20 1.775(3) 2_766
P2 N17 1.799(3) .
P2 P2 2.634(2) 2_766
N1 N2 1.252(4) .
N2 N3 1.118(4) .
N4 N5 1.253(4) .
N5 N6 1.118(4) .
N7 N8 1.240(4) .
N8 N9 1.130(4) .
N10 C1 1.426(5) .
N10 P1 1.774(3) 2_677
N11 N12 1.259(6) .
N12 N13 1.118(5) .
N14 N15 1.253(5) .
N15 N16 1.119(4) .
N17 N18 1.236(4) .
N18 N19 1.132(4) .
N20 C7 1.435(4) .
N20 P2 1.775(3) 2_766
C1 C2 1.389(6) .
C1 C6 1.393(5) .
C2 C3 1.372(6) .
C3 C4 1.389(6) .
C4 C5 1.377(6) .
C5 C6 1.395(6) .
C7 C12 1.384(5) .
C7 C8 1.389(5) .
C8 C9 1.382(5) .
C9 C10 1.369(6) .
C10 C11 1.371(6) .
C11 C12 1.395(5) .
